data_3000405
loop_
_publ_author_name
'Shuai Huang'

_journal_name_full 'Personal communication to COD'
_journal_year 2022
_chemical_formula_sum 'Ge4 Mn4 Tb2'
_chemical_name_common TbMn2Ge2
_space_group_IT_number 139
_space_group_name_Hall '-I 4 2'
_space_group_name_H-M_alt 'I 4/m m m'
_cell_angle_alpha 90.000000
_cell_angle_beta 90.000000
_cell_angle_gamma 90.000000
_cell_formula_units_Z 1
_cell_length_a 3.983290
_cell_length_b 3.983290
_cell_length_c 10.830740
_cell_volume 171.847
_cod_data_source_file TbMn2Ge2-Generate.cif
_cod_data_source_block TbMn2Ge2
_cod_depositor_comments
;Releasing structure 3000405 into public domain as personal
 communication to COD.
;
_cod_original_formula_sum Tb2Mn4Ge4
_cod_database_code 3000405

loop_
_space_group_symop_operation_xyz
'x, y, z'
'-x, -y, -z'
'-x, -y, z'
'x, y, -z'
'-y, x, z'
'y, -x, -z'
'y, -x, z'
'-y, x, -z'
'-x, y, -z'
'x, -y, z'
'x, -y, -z'
'-x, y, z'
'y, x, -z'
'-y, -x, z'
'-y, -x, -z'
'y, x, z'
'x+1/2, y+1/2, z+1/2'
'-x+1/2, -y+1/2, -z+1/2'
'-x+1/2, -y+1/2, z+1/2'
'x+1/2, y+1/2, -z+1/2'
'-y+1/2, x+1/2, z+1/2'
'y+1/2, -x+1/2, -z+1/2'
'y+1/2, -x+1/2, z+1/2'
'-y+1/2, x+1/2, -z+1/2'
'-x+1/2, y+1/2, -z+1/2'
'x+1/2, -y+1/2, z+1/2'
'x+1/2, -y+1/2, -z+1/2'
'-x+1/2, y+1/2, z+1/2'
'y+1/2, x+1/2, -z+1/2'
'-y+1/2, -x+1/2, z+1/2'
'-y+1/2, -x+1/2, -z+1/2'
'y+1/2, x+1/2, z+1/2'

loop_
_atom_site_label
_atom_site_occupancy
_atom_site_fract_x
_atom_site_fract_y
_atom_site_fract_z
Tb0 1.0 0.000000 0.000000 0.000000
Tb1 1.0 0.500000 0.500000 0.500000
Mn2 1.0 0.000000 0.500000 0.250000
Mn3 1.0 0.500000 0.000000 0.250000
Mn4 1.0 0.500000 0.000000 0.750000
Mn5 1.0 0.000000 0.500000 0.750000
Ge6 1.0 0.500000 0.500000 0.119594
Ge7 1.0 0.000000 0.000000 0.380406
Ge8 1.0 0.000000 0.000000 0.619594
Ge9 1.0 0.500000 0.500000 0.880406
